data_7051357
loop_
_publ_author_name
'Norman, Nicholas C.'
'Guy Orpen, A.'
'Quayle, Michael J.'
'Rice, Craig R.'

_publ_section_title
;
 Diborane(4) compounds incorporating thio- and seleno-carboranyl groups
;
_journal_issue 11
_journal_name_full 'New Journal of Chemistry'
_journal_page_first 837
_journal_paper_doi 10.1039/b004942p
_journal_volume 24
_journal_year 2000
_chemical_formula_sum 'C8 H29 B10 N3 S2'
_chemical_formula_weight 339.56
_chemical_name_systematic
;
 ?
;
_space_group_IT_number 14
_symmetry_cell_setting monoclinic
_symmetry_space_group_name_Hall '-P 2ybc'
_symmetry_space_group_name_H-M 'P 1 21/c 1'
_atom_sites_solution_hydrogens geom
_atom_sites_solution_primary direct
_atom_sites_solution_secondary difmap
_audit_creation_method SHELXL
_cell_angle_alpha 90.00
_cell_angle_beta 94.14(4)
_cell_angle_gamma 90.00
_cell_formula_units_Z 4
_cell_length_a 11.209(4)
_cell_length_b 8.974(4)
_cell_length_c 19.784(9)
_cell_measurement_reflns_used 97
_cell_measurement_temperature 173(2)
_cell_measurement_theta_max 50
_cell_measurement_theta_min 5
_cell_volume 1984.9(15)
_computing_cell_refinement 'SAINT (Siemens, 1995a)'
_computing_data_collection 'SMART (Siemens, 1995a)'
_computing_data_reduction 'SAINT (Siemens, 1995a)'
_computing_molecular_graphics 'SHELXTL (Siemens, 1995b)'
_computing_publication_material 'SHELXTL (Siemens, 1995b)'
_computing_structure_refinement 'SHELXTL (Siemens, 1995b)'
_computing_structure_solution 'SHELXTL (Siemens, 1995b)'
_diffrn_ambient_temperature 173(2)
_diffrn_measurement_device 'Siemens SMART Area Detector'
_diffrn_measurement_method '\w rotation with narrow frame'
_diffrn_radiation_monochromator graphite
_diffrn_radiation_source 'fine-focus sealed tube'
_diffrn_radiation_type MoK\a
_diffrn_radiation_wavelength 0.71073
_diffrn_reflns_av_R_equivalents 0.1682
_diffrn_reflns_av_sigmaI/netI 0.2469
_diffrn_reflns_limit_h_max 13
_diffrn_reflns_limit_h_min -14
_diffrn_reflns_limit_k_max 9
_diffrn_reflns_limit_k_min -11
_diffrn_reflns_limit_l_max 25
_diffrn_reflns_limit_l_min -25
_diffrn_reflns_number 11867
_diffrn_reflns_theta_max 27.50
_diffrn_reflns_theta_min 2.06
_diffrn_standards_decay_% 0
_exptl_absorpt_coefficient_mu 0.262
_exptl_absorpt_correction_type none
_exptl_crystal_density_diffrn 1.136
_exptl_crystal_F_000 720
_exptl_crystal_size_max 0.2
_exptl_crystal_size_mid 0.1
_exptl_crystal_size_min 0.05
_refine_diff_density_max 0.464
_refine_diff_density_min -0.433
_refine_diff_density_rms 0.094
_refine_ls_extinction_coef 0.0046(14)
_refine_ls_extinction_expression Fc^*^=kFc[1+0.001xFc^2^\l^3^/sin(2\q)]^-1/4^
_refine_ls_extinction_method SHELXL
_refine_ls_goodness_of_fit_all 1.009
_refine_ls_goodness_of_fit_obs 1.146
_refine_ls_matrix_type full
_refine_ls_number_parameters 214
_refine_ls_number_reflns 4503
_refine_ls_number_restraints 0
_refine_ls_restrained_S_all 1.009
_refine_ls_restrained_S_obs 1.146
_refine_ls_R_factor_all 0.2283
_refine_ls_R_factor_obs 0.0931
_refine_ls_shift/esd_max 0.002
_refine_ls_shift/esd_mean 0.000
_refine_ls_structure_factor_coef Fsqd
_refine_ls_weighting_details 'w=1/[\s^2^(Fo^2^)+(0.0443P)^2^+2.1530P] whereP={Max(Fo^2^,0)+2Fc^2^}/3'
_refine_ls_weighting_scheme calc
_refine_ls_wR_factor_all 0.1908
_refine_ls_wR_factor_obs 0.1406
_reflns_number_observed 1983
_reflns_number_total 4503
_reflns_observed_criterion >2sigma(I)
_cod_data_source_file b004942p.txt
_cod_data_source_block '[NH2Me2]2[S2C2B10H10]'
_cod_depositor_comments
;
The following automatic conversions were performed:

'_refine_ls_weighting_scheme' value 'calc
w=1/[\s^2^(Fo^2^)+(0.0443P)^2^+2.1530P]
whereP={Max(Fo^2^,0)+2Fc^2^}/3' was changed to 'calc'. New tag
'_refine_ls_weighting_details' was created. The value of the new tag
was set to 'w=1/[\s^2^(Fo^2^)+(0.0443P)^2^+2.1530P]
whereP={Max(Fo^2^,0)+2Fc^2^}/3'.

Automatic conversion script
Id: cif_fix_values 3143 2015-03-26 13:38:13Z robertas 
;
_cod_original_cell_volume 1984.8(14)
_cod_original_sg_symbol_H-M P2~1~/c
_cod_database_code 7051357

loop_
_symmetry_equiv_pos_as_xyz
'x, y, z'
'-x, y+1/2, -z+1/2'
'-x, -y, -z'
'x, -y-1/2, z-1/2'

loop_
_atom_site_aniso_label
_atom_site_aniso_U_11
_atom_site_aniso_U_22
_atom_site_aniso_U_33
_atom_site_aniso_U_23
_atom_site_aniso_U_13
_atom_site_aniso_U_12
S1 0.0262(8) 0.0312(8) 0.0209(7) -0.0030(6) -0.0024(6) 0.0006(7)
S2 0.0234(8) 0.0234(8) 0.0209(8) 0.0026(6) 0.0028(6) -0.0023(6)
B10 0.027(4) 0.013(3) 0.019(3) 0.002(2) 0.003(3) 0.004(3)
B11 0.027(4) 0.021(3) 0.028(4) -0.001(3) 0.005(3) -0.001(3)
B12 0.020(4) 0.024(4) 0.028(4) -0.004(3) 0.004(3) -0.001(3)
B13 0.025(4) 0.028(4) 0.034(4) -0.001(3) 0.006(3) -0.005(3)
B14 0.015(3) 0.024(4) 0.035(4) -0.001(3) 0.005(3) 0.002(3)
B15 0.026(4) 0.020(3) 0.024(4) 0.003(3) 0.005(3) -0.001(3)
B16 0.025(4) 0.022(4) 0.025(4) -0.001(3) -0.003(3) -0.005(3)
B17 0.035(4) 0.023(4) 0.025(4) 0.001(3) 0.007(3) -0.001(3)
B18 0.026(4) 0.030(4) 0.022(4) -0.006(3) 0.008(3) 0.004(3)
B19 0.027(4) 0.017(3) 0.028(4) 0.000(3) -0.004(3) -0.001(3)
C1 0.028(3) 0.020(3) 0.014(3) -0.004(2) -0.001(2) 0.004(2)
C2 0.021(3) 0.023(3) 0.016(3) -0.002(2) 0.004(2) 0.000(2)
N1 0.063(5) 0.068(5) 0.059(4) -0.002(3) -0.013(4) 0.006(3)
C4 0.062(5) 0.045(4) 0.030(4) -0.001(3) -0.001(4) -0.010(4)
C5 0.030(4) 0.036(4) 0.027(4) -0.003(3) 0.000(3) 0.001(3)
C6 0.036(4) 0.032(3) 0.033(4) 0.003(3) 0.004(3) 0.009(3)
C7 0.044(4) 0.039(4) 0.031(4) 0.005(3) -0.003(3) -0.002(3)
C8 0.032(4) 0.029(3) 0.046(4) 0.005(3) 0.005(3) -0.006(3)
C3 0.042(4) 0.032(4) 0.038(4) -0.007(3) 0.009(3) -0.007(3)
N3 0.035(3) 0.023(3) 0.025(3) 0.002(2) 0.002(2) -0.002(2)
N2 0.022(3) 0.028(3) 0.028(3) -0.009(2) 0.002(2) 0.002(2)

loop_
_atom_site_label
_atom_site_type_symbol
_atom_site_fract_x
_atom_site_fract_y
_atom_site_fract_z
_atom_site_U_iso_or_equiv
_atom_site_thermal_displace_type
_atom_site_occupancy
_atom_site_calc_flag
_atom_site_refinement_flags
_atom_site_disorder_group
S1 S 0.94522(13) 0.7430(2) 0.42302(7) 0.0263(4) Uani 1 d . .
S2 S 0.92589(12) 0.79991(14) 0.24978(7) 0.0225(4) Uani 1 d . .
B10 B 0.8130(6) 0.5481(6) 0.3194(3) 0.0196(14) Uani 1 d . .
H10 H 0.8959(6) 0.4804(6) 0.3144(3) 0.023 Uiso 1 calc R .
B11 B 0.6672(6) 0.4707(7) 0.3146(3) 0.025(2) Uani 1 d . .
H11 H 0.6508(6) 0.3487(7) 0.3066(3) 0.030 Uiso 1 calc R .
B12 B 0.5672(6) 0.6106(7) 0.2788(3) 0.0238(15) Uani 1 d . .
H12 H 0.4836(6) 0.5813(7) 0.2472(3) 0.029 Uiso 1 calc R .
B13 B 0.5791(6) 0.5821(7) 0.3671(3) 0.029(2) Uani 1 d . .
H13 H 0.5028(6) 0.5341(7) 0.3935(3) 0.035 Uiso 1 calc R .
B14 B 0.5748(5) 0.7662(7) 0.3344(3) 0.0247(15) Uani 1 d . .
H14 H 0.4963(5) 0.8416(7) 0.3394(3) 0.030 Uiso 1 calc R .
B15 B 0.7236(6) 0.8351(7) 0.3394(3) 0.0229(15) Uani 1 d . .
H15 H 0.7474(6) 0.9553(7) 0.3474(3) 0.027 Uiso 1 calc R .
B16 B 0.7115(6) 0.5864(7) 0.2482(3) 0.0243(15) Uani 1 d . .
H16 H 0.7240(6) 0.5405(7) 0.1966(3) 0.029 Uiso 1 calc R .
B17 B 0.7316(6) 0.5398(7) 0.3928(3) 0.027(2) Uani 1 d . .
H17 H 0.7571(6) 0.4623(7) 0.4358(3) 0.033 Uiso 1 calc R .
B18 B 0.6746(6) 0.7216(7) 0.4060(3) 0.026(2) Uani 1 d . .
H18 H 0.6616(6) 0.7669(7) 0.4577(3) 0.031 Uiso 1 calc R .
B19 B 0.6545(6) 0.7682(6) 0.2613(3) 0.0243(15) Uani 1 d . .
H19 H 0.6286(6) 0.8450(6) 0.2181(3) 0.029 Uiso 1 calc R .
C1 C 0.8111(5) 0.6939(5) 0.3774(2) 0.0208(12) Uani 1 d . .
C2 C 0.7988(4) 0.7241(5) 0.2849(2) 0.0197(12) Uani 1 d . .
N1 N 0.6632(6) 0.1525(7) 0.5129(3) 0.064(2) Uani 1 d . .
C4 C 0.4962(6) 0.1664(7) 0.4164(3) 0.046(2) Uani 1 d . .
H4A H 0.4191(7) 0.1426(43) 0.4343(5) 0.069 Uiso 1 calc R .
H4B H 0.5125(19) 0.0951(32) 0.3807(9) 0.069 Uiso 1 calc R .
H4A H 0.4933(24) 0.2675(14) 0.3976(14) 0.069 Uiso 1 calc R .
C5 C 1.1217(5) 1.0673(6) 0.4184(3) 0.0312(15) Uani 1 d . .
H5A H 1.1705(15) 0.9839(24) 0.4042(11) 0.047 Uiso 1 calc R .
H5B H 1.1004(5) 1.0509(37) 0.4650(4) 0.047 Uiso 1 calc R .
H5C H 1.1672(16) 1.1602(16) 0.4161(13) 0.047 Uiso 1 calc R .
C6 C 0.9199(5) 1.1802(6) 0.3989(3) 0.0335(15) Uani 1 d . .
H6A H 0.8913(22) 1.1387(19) 0.4406(9) 0.050 Uiso 1 calc R .
H6B H 0.8524(14) 1.1911(29) 0.3649(7) 0.050 Uiso 1 calc R .
H6C H 0.9563(9) 1.2779(12) 0.4085(16) 0.050 Uiso 1 calc R .
C7 C 1.2112(6) 0.5091(6) 0.4111(3) 0.038(2) Uani 1 d . .
H7A H 1.1510(8) 0.4513(33) 0.4333(10) 0.057 Uiso 1 calc R .
H7B H 1.2444(29) 0.5859(7) 0.4423(8) 0.057 Uiso 1 calc R .
H7C H 1.2754(21) 0.4426(31) 0.3986(4) 0.057 Uiso 1 calc R .
C8 C 1.2355(5) 0.6823(6) 0.3147(3) 0.036(2) Uani 1 d . .
H8A H 1.1904(9) 0.7323(28) 0.2769(11) 0.053 Uiso 1 calc R .
H8B H 1.3010(17) 0.6246(8) 0.2974(15) 0.053 Uiso 1 calc R .
H8C H 1.2685(23) 0.7571(23) 0.3470(5) 0.053 Uiso 1 calc R .
C3 C 0.5906(6) 0.1575(6) 0.4708(3) 0.037(2) Uani 1 d . .
N3 N 1.0108(4) 1.0778(5) 0.3725(2) 0.0278(12) Uani 1 d . .
H3A H 0.9779(4) 0.9843(5) 0.3669(2) 0.033 Uiso 1 calc R .
H3B H 1.0303(4) 1.1111(5) 0.3308(2) 0.033 Uiso 1 calc R .
N2 N 1.1547(4) 0.5808(5) 0.3493(2) 0.0260(11) Uani 1 d . .
H2A H 1.0891(4) 0.6341(5) 0.3609(2) 0.031 Uiso 1 calc R .
H2B H 1.1280(4) 0.5077(5) 0.3193(2) 0.031 Uiso 1 calc R .

loop_
_atom_type_symbol
_atom_type_description
_atom_type_scat_dispersion_real
_atom_type_scat_dispersion_imag
_atom_type_scat_source
C C 0.0033 0.0016 'International Tables Vol C Tables 4.2.6.8 and 6.1.1.4'
H H 0.0000 0.0000 'International Tables Vol C Tables 4.2.6.8 and 6.1.1.4'
B B 0.0013 0.0007 'International Tables Vol C Tables 4.2.6.8 and 6.1.1.4'
N N 0.0061 0.0033 'International Tables Vol C Tables 4.2.6.8 and 6.1.1.4'
S S 0.1246 0.1234 'International Tables Vol C Tables 4.2.6.8 and 6.1.1.4'

loop_
_geom_angle_atom_site_label_1
_geom_angle_atom_site_label_2
_geom_angle_atom_site_label_3
_geom_angle
_geom_angle_site_symmetry_1
_geom_angle_site_symmetry_3
_geom_angle_publ_flag
C2 B10 C1 64.3(3) . . ?
C2 B10 B17 109.0(4) . . ?
C1 B10 B17 57.4(3) . . ?
C2 B10 B11 106.2(4) . . ?
C1 B10 B11 106.0(4) . . ?
B17 B10 B11 60.0(4) . . ?
C2 B10 B16 58.2(3) . . ?
C1 B10 B16 109.8(4) . . ?
B17 B10 B16 108.6(5) . . ?
B11 B10 B16 59.9(3) . . ?
B17 B11 B10 60.0(3) . . ?
B17 B11 B16 108.9(4) . . ?
B10 B11 B16 60.3(3) . . ?
B17 B11 B13 60.3(4) . . ?
B10 B11 B13 107.2(4) . . ?
B16 B11 B13 107.4(4) . . ?
B17 B11 B12 107.7(4) . . ?
B10 B11 B12 107.1(4) . . ?
B16 B11 B12 59.9(4) . . ?
B13 B11 B12 58.9(3) . . ?
B13 B12 B19 107.9(4) . . ?
B13 B12 B14 60.2(4) . . ?
B19 B12 B14 59.3(3) . . ?
B13 B12 B16 108.3(4) . . ?
B19 B12 B16 60.1(3) . . ?
B14 B12 B16 107.6(4) . . ?
B13 B12 B11 60.4(4) . . ?
B19 B12 B11 107.4(4) . . ?
B14 B12 B11 107.7(4) . . ?
B16 B12 B11 59.5(3) . . ?
B12 B13 B14 60.3(4) . . ?
B12 B13 B18 109.0(5) . . ?
B14 B13 B18 60.2(3) . . ?
B12 B13 B17 108.3(5) . . ?
B14 B13 B17 107.5(4) . . ?
B18 B13 B17 59.7(3) . . ?
B12 B13 B11 60.7(4) . . ?
B14 B13 B11 108.1(5) . . ?
B18 B13 B11 107.6(5) . . ?
B17 B13 B11 59.3(4) . . ?
B19 B14 B13 108.0(4) . . ?
B19 B14 B15 60.6(3) . . ?
B13 B14 B15 107.7(4) . . ?
B19 B14 B12 60.1(3) . . ?
B13 B14 B12 59.5(3) . . ?
B15 B14 B12 108.1(5) . . ?
B19 B14 B18 109.2(4) . . ?
B13 B14 B18 60.2(3) . . ?
B15 B14 B18 60.1(3) . . ?
B12 B14 B18 108.3(4) . . ?
C2 B15 C1 64.2(3) . . ?
C2 B15 B14 105.3(4) . . ?
C1 B15 B14 105.6(4) . . ?
C2 B15 B19 57.8(3) . . ?
C1 B15 B19 109.0(4) . . ?
B14 B15 B19 59.1(3) . . ?
C2 B15 B18 108.8(4) . . ?
C1 B15 B18 57.3(3) . . ?
B14 B15 B18 60.2(3) . . ?
B19 B15 B18 108.1(4) . . ?
C2 B16 B11 107.0(4) . . ?
C2 B16 B19 58.3(3) . . ?
B11 B16 B19 107.9(5) . . ?
C2 B16 B10 59.2(3) . . ?
B11 B16 B10 59.9(3) . . ?
B19 B16 B10 106.1(4) . . ?
C2 B16 B12 105.9(4) . . ?
B11 B16 B12 60.7(4) . . ?
B19 B16 B12 59.6(3) . . ?
B10 B16 B12 107.4(5) . . ?
C1 B17 B10 60.4(3) . . ?
C1 B17 B11 108.5(4) . . ?
B10 B17 B11 60.1(4) . . ?
C1 B17 B18 58.3(3) . . ?
B10 B17 B18 107.1(4) . . ?
B11 B17 B18 108.8(4) . . ?
C1 B17 B13 106.4(4) . . ?
B10 B17 B13 107.3(4) . . ?
B11 B17 B13 60.4(4) . . ?
B18 B17 B13 60.1(4) . . ?
C1 B18 B17 58.1(3) . . ?
C1 B18 B15 60.1(3) . . ?
B17 B18 B15 106.4(4) . . ?
C1 B18 B13 106.4(4) . . ?
B17 B18 B13 60.2(4) . . ?
B15 B18 B13 106.9(4) . . ?
C1 B18 B14 107.4(4) . . ?
B17 B18 B14 107.5(4) . . ?
B15 B18 B14 59.7(3) . . ?
B13 B18 B14 59.6(3) . . ?
C2 B19 B14 107.6(4) . . ?
C2 B19 B12 106.8(4) . . ?
B14 B19 B12 60.6(4) . . ?
C2 B19 B16 58.7(3) . . ?
B14 B19 B16 108.7(4) . . ?
B12 B19 B16 60.3(3) . . ?
C2 B19 B15 59.6(3) . . ?
B14 B19 B15 60.3(3) . . ?
B12 B19 B15 108.2(4) . . ?
B16 B19 B15 107.3(4) . . ?
B17 C1 B18 63.6(4) . . ?
B17 C1 B15 112.7(4) . . ?
B18 C1 B15 62.7(3) . . ?
B17 C1 B10 62.2(3) . . ?
B18 C1 B10 112.7(4) . . ?
B15 C1 B10 107.3(4) . . ?
B17 C1 S1 123.9(4) . . ?
B18 C1 S1 123.7(4) . . ?
B15 C1 S1 118.4(4) . . ?
B10 C1 S1 118.5(4) . . ?
B17 C1 C2 107.3(4) . . ?
B18 C1 C2 107.8(4) . . ?
B15 C1 C2 57.7(3) . . ?
B10 C1 C2 57.4(3) . . ?
S1 C1 C2 118.3(3) . . ?
B19 C2 B16 63.0(3) . . ?
B19 C2 B10 112.4(4) . . ?
B16 C2 B10 62.5(3) . . ?
B19 C2 B15 62.6(3) . . ?
B16 C2 B15 113.1(4) . . ?
B10 C2 B15 108.4(4) . . ?
B19 C2 S2 125.6(4) . . ?
B16 C2 S2 124.5(4) . . ?
B10 C2 S2 117.1(3) . . ?
B15 C2 S2 117.8(3) . . ?
B19 C2 C1 108.0(4) . . ?
B16 C2 C1 108.4(4) . . ?
B10 C2 C1 58.3(3) . . ?
B15 C2 C1 58.1(3) . . ?
S2 C2 C1 116.3(3) . . ?
N1 C3 C4 179.1(7) . . ?
C5 N3 C6 112.8(4) . . ?
C7 N2 C8 114.1(4) . . ?

loop_
_geom_bond_atom_site_label_1
_geom_bond_atom_site_label_2
_geom_bond_distance
_geom_bond_site_symmetry_2
_geom_bond_publ_flag
S1 C1 1.753(5) . ?
S2 C2 1.766(5) . ?
B10 C2 1.724(7) . ?
B10 C1 1.741(7) . ?
B10 B17 1.771(9) . ?
B10 B11 1.772(9) . ?
B10 B16 1.780(8) . ?
B11 B17 1.771(9) . ?
B11 B16 1.773(9) . ?
B11 B13 1.789(9) . ?
B11 B12 1.794(9) . ?
B12 B13 1.763(9) . ?
B12 B19 1.768(9) . ?
B12 B14 1.776(8) . ?
B12 B16 1.780(9) . ?
B13 B14 1.774(9) . ?
B13 B18 1.785(9) . ?
B13 B17 1.788(9) . ?
B14 B19 1.755(9) . ?
B14 B15 1.775(9) . ?
B14 B18 1.785(8) . ?
B15 C2 1.731(8) . ?
B15 C1 1.739(8) . ?
B15 B19 1.782(8) . ?
B15 B18 1.783(9) . ?
B16 C2 1.706(8) . ?
B16 B19 1.778(9) . ?
B17 C1 1.685(8) . ?
B17 B18 1.778(9) . ?
B18 C1 1.688(8) . ?
B19 C2 1.698(8) . ?
C1 C2 1.844(7) . ?
N1 C3 1.122(7) . ?
C4 C3 1.457(8) . ?
C5 N3 1.487(6) . ?
C6 N3 1.494(7) . ?
C7 N2 1.483(6) . ?
C8 N2 1.486(7) . ?
